data_2005869
loop_
_publ_author_name
'Borwick, S. J.'
'Howard, J. A. K.'
'Lehmann, C. W.'
'O'Hagan, D.'

_publ_section_title
;
 1-(4-Bromophenyl)-2-fluoroethanone (2,4-Dinitrophenyl)hydrazone
 Containing a Particularly Short Fluorine--Hydrogen Bond
;
_journal_issue 1
_journal_name_full 'Acta Crystallographica Section C'
_journal_page_first 124
_journal_page_last 126
_journal_paper_doi 10.1107/S0108270196013133
_journal_volume 53
_journal_year 1997
_chemical_formula_sum 'C14 H10 Br F N4 O4'
_chemical_formula_weight 397.17
_chemical_name_systematic
;
     1-(4-bromophenyl)-2-fluoroethanone (2,4-dinitrophenyl)hydrazone
;
_space_group_IT_number 61
_symmetry_cell_setting orthorhombic
_symmetry_space_group_name_Hall '-P 2ac 2ab'
_symmetry_space_group_name_H-M 'P b c a'
_cell_angle_alpha 90.00
_cell_angle_beta 90.00
_cell_angle_gamma 90.00
_cell_formula_units_Z 8
_cell_length_a 13.366(1)
_cell_length_b 7.3869(7)
_cell_length_c 29.892(3)
_cell_measurement_reflns_used 274
_cell_measurement_temperature 150(2)
_cell_measurement_theta_max 28.84
_cell_measurement_theta_min 19.09
_cell_volume 2951.3(5)
_computing_cell_refinement SMART
_computing_data_collection 'SMART (Siemens, 1996b)'
_computing_data_reduction 'SAINT (Siemens, 1996a)'
_computing_molecular_graphics SHELXTL
_computing_publication_material SHELXTL
_computing_structure_refinement SHELXTL
_computing_structure_solution 'SHELXTL (Sheldrick, 1995)'
_diffrn_ambient_temperature 150(2)
_diffrn_measurement_device 'Siemens SMART-CCD'
_diffrn_measurement_method '\w scans'
_diffrn_radiation_monochromator graphite
_diffrn_radiation_source 'fine-focus sealed tube'
_diffrn_radiation_type MoK\a
_diffrn_radiation_wavelength 0.71073
_diffrn_reflns_av_R_equivalents 0.0441
_diffrn_reflns_av_sigmaI/netI 0.0246
_diffrn_reflns_limit_h_max 17
_diffrn_reflns_limit_h_min -17
_diffrn_reflns_limit_k_max 9
_diffrn_reflns_limit_k_min -8
_diffrn_reflns_limit_l_max 38
_diffrn_reflns_limit_l_min -33
_diffrn_reflns_number 19823
_diffrn_reflns_theta_max 27.49
_diffrn_reflns_theta_min 1.36
_diffrn_standards_decay_% 'data 99.5% complete at \q~max~'
_diffrn_standards_interval_time 0
_diffrn_standards_number 0
_exptl_absorpt_coefficient_mu 2.826
_exptl_absorpt_correction_T_max 0.8011
_exptl_absorpt_correction_T_min 0.5260
_exptl_absorpt_correction_type 'by integration from crystal shape (SHELXTL XPREP; Sheldrick, 1995)'
_exptl_crystal_colour orange
_exptl_crystal_density_diffrn 1.788
_exptl_crystal_description slab
_exptl_crystal_F_000 1584
_exptl_crystal_size_max .4
_exptl_crystal_size_mid .2
_exptl_crystal_size_min .1
_refine_diff_density_max 0.408
_refine_diff_density_min -0.786
_refine_ls_extinction_method none
_refine_ls_goodness_of_fit_all 1.211
_refine_ls_goodness_of_fit_obs 1.215
_refine_ls_hydrogen_treatment riding
_refine_ls_matrix_type full
_refine_ls_number_parameters 257
_refine_ls_number_reflns 3375
_refine_ls_number_restraints 10
_refine_ls_restrained_S_all 1.224
_refine_ls_restrained_S_obs 1.212
_refine_ls_R_factor_all 0.0496
_refine_ls_R_factor_obs 0.0373
_refine_ls_shift/esd_max 0.039
_refine_ls_shift/esd_mean 0.003
_refine_ls_structure_factor_coef Fsqd
_refine_ls_weighting_details 'w = 1/[\s^2^(Fo^2^)+(0.0228P)^2^+4.2451P] where P=(Fo^2^+2Fc^2^)/3'
_refine_ls_weighting_scheme calc
_refine_ls_wR_factor_all 0.0857
_refine_ls_wR_factor_obs 0.0771
_reflns_number_observed 2830
_reflns_number_total 3382
_reflns_observed_criterion >2sigma(I)
_cod_data_source_file ha1178.cif
_cod_data_source_block abs
_cod_depositor_comments
;
The following automatic conversions were performed:
'_symmetry_cell_setting' value 'Orthorhombic' changed to 'orthorhombic'
according to '/home/saulius/struct/CIF-dictionaries/cif_core.dic'
dictionary named 'cif_core.dic' version 2.4.1 from 2010-06-29.

Automatic conversion script
Id: cif_fix_enum 1527 2010-12-29 10:47:43Z saulius 

The following automatic conversions were performed:

'_symmetry_cell_setting' value 'Orthorhombic' changed to
'orthorhombic' according to
/home/saulius/struct/CIF-dictionaries/cif_core.dic dictionary named
'cif_core.dic' version 2.4.1 from 2010-06-29.

Automatic conversion script
Id: cif_fix_values 1715 2011-07-08 13:25:40Z adriana 

The following automatic conversions were performed:

'_refine_ls_weighting_scheme' value 'calc w =
1/[\s^2^(Fo^2^)+(0.0228P)^2^+4.2451P] where P=(Fo^2^+2Fc^2^)/3' was
changed to 'calc'. New tag '_refine_ls_weighting_details' was
created. The value of the new tag was set to 'w =
1/[\s^2^(Fo^2^)+(0.0228P)^2^+4.2451P] where P=(Fo^2^+2Fc^2^)/3'.

Automatic conversion script
Id: cif_fix_values 3143 2015-03-26 13:38:13Z robertas 
;
_cod_original_cell_volume 2951.4(5)
_cod_database_code 2005869

loop_
_symmetry_equiv_pos_as_xyz
'x, y, z'
'-x+1/2, -y, z+1/2'
'-x, y+1/2, -z+1/2'
'x+1/2, -y+1/2, -z'
'-x, -y, -z'
'x-1/2, y, -z-1/2'
'x, -y-1/2, z-1/2'
'-x-1/2, y-1/2, z'

loop_
_atom_site_aniso_label
_atom_site_aniso_U_11
_atom_site_aniso_U_22
_atom_site_aniso_U_33
_atom_site_aniso_U_12
_atom_site_aniso_U_13
_atom_site_aniso_U_23
Br 0.0442(2) 0.02484(15) 0.0301(2) 0.00396(12) 0.01282(13) -0.00271(11)
F 0.0274(8) 0.0266(8) 0.0357(9) 0.0058(7) -0.0073(7) -0.0003(7)
O31 0.0320(11) 0.0507(13) 0.0304(10) 0.0171(10) 0.0084(9) -0.0004(10)
O32 0.0209(9) 0.0383(11) 0.0294(10) 0.0046(8) -0.0046(7) -0.0010(9)
O51 0.0458(13) 0.0562(15) 0.0186(10) 0.0105(11) -0.0013(9) -0.0078(10)
O52 0.0291(10) 0.0357(11) 0.0248(10) -0.0013(9) -0.0077(8) 0.0051(8)
N1 0.0180(10) 0.0238(11) 0.0178(10) 0.0003(8) -0.0003(8) -0.0002(9)
N2 0.0208(10) 0.0218(11) 0.0180(10) -0.0010(8) 0.0008(8) 0.0002(8)
N3 0.0172(10) 0.0252(11) 0.0256(11) -0.0002(9) 0.0040(8) 0.0026(9)
N5 0.0283(11) 0.0272(12) 0.0198(10) -0.0047(10) -0.0010(9) 0.0004(9)
C1 0.0192(12) 0.0181(12) 0.0210(12) -0.0007(9) 0.0022(9) 0.0003(10)
C2 0.0184(12) 0.0184(12) 0.0187(12) -0.0049(9) 0.0015(9) 0.0016(10)
C3 0.0144(11) 0.0188(12) 0.0218(12) -0.0025(9) 0.0007(9) 0.0014(10)
C4 0.0202(12) 0.0203(12) 0.0218(12) -0.0035(10) 0.0037(10) -0.0004(10)
C5 0.0225(12) 0.0216(12) 0.0146(11) -0.0048(10) -0.0007(9) 0.0011(9)
C6 0.0193(12) 0.0202(12) 0.0216(12) -0.0014(10) -0.0006(10) 0.0013(10)
C01 0.0258(13) 0.0347(15) 0.0201(12) 0.0032(11) -0.0034(11) -0.0004(11)
C02 0.0252(13) 0.0333(15) 0.0279(14) 0.0056(12) -0.0011(11) -0.0004(12)
C03 0.0315(14) 0.0193(12) 0.0227(13) -0.0024(11) 0.0055(11) -0.0017(10)
C04 0.0345(15) 0.041(2) 0.0161(12) -0.0018(13) -0.0020(11) 0.0003(12)
C05 0.0261(14) 0.037(2) 0.0203(13) 0.0025(12) -0.0029(11) 0.0045(12)
C06 0.0236(12) 0.0203(12) 0.0170(12) -0.0030(10) -0.0012(10) -0.0005(9)
C07 0.0184(11) 0.0188(12) 0.0202(12) -0.0016(9) -0.0022(9) 0.0008(10)
C08 0.0205(12) 0.0279(14) 0.0261(13) 0.0010(10) -0.0039(10) -0.0044(11)

loop_
_atom_site_label
_atom_site_occupancy
_atom_site_fract_x
_atom_site_fract_y
_atom_site_fract_z
_atom_site_U_iso_or_equiv
_atom_site_thermal_displace_type
_atom_site_calc_flag
_atom_site_refinement_flags
_atom_site_type_symbol
Br 1 0.74483(2) 0.02400(4) 0.26238(1) 0.0330(1) Uani d . Br
F 1 1.1779(1) -0.4310(2) 0.11438(6) 0.0299(4) Uani d . F
O31 1 1.2375(2) -0.5529(3) -0.05514(7) 0.0377(5) Uani d . O
O32 1 1.2292(1) -0.4701(3) 0.01409(6) 0.0296(4) Uani d . O
O51 1 1.0103(2) -0.3540(3) -0.16433(6) 0.0402(6) Uani d . O
O52 1 0.8837(1) -0.1814(3) -0.14697(6) 0.0299(4) Uani d . O
N1 1 1.0750(2) -0.2882(3) 0.04366(7) 0.0199(4) Uani d D N
N2 1 1.0075(2) -0.2344(3) 0.07586(7) 0.0202(4) Uani d . N
N3 1 1.1964(2) -0.4689(3) -0.02468(8) 0.0227(5) Uani d . N
N5 1 0.9589(2) -0.2699(3) -0.13725(8) 0.0251(5) Uani d . N
C1 1 0.9562(2) -0.2029(3) -0.01344(8) 0.0194(5) Uani d D C
C2 1 1.0468(2) -0.2876(3) -0.00009(8) 0.0185(5) Uani d . C
C3 1 1.1052(2) -0.3694(3) -0.03441(8) 0.0184(5) Uani d . C
C4 1 1.0765(2) -0.3627(3) -0.07904(9) 0.0207(5) Uani d D C
C5 1 0.9890(2) -0.2768(3) -0.09010(8) 0.0196(5) Uani d . C
C6 1 0.9277(2) -0.1972(3) -0.05762(9) 0.0204(5) Uani d D C
C01 1 0.8774(2) -0.0901(4) 0.13988(9) 0.0269(6) Uani d D C
C02 1 0.8103(2) -0.0329(4) 0.1726(1) 0.0288(6) Uani d D C
C03 1 0.8360(2) -0.0516(4) 0.21732(9) 0.0245(5) Uani d . C
C04 1 0.9267(2) -0.1257(4) 0.22998(9) 0.0305(6) Uani d D C
C05 1 0.9936(2) -0.1825(4) 0.19714(9) 0.0278(6) Uani d D C
C06 1 0.9701(2) -0.1654(3) 0.15149(8) 0.0203(5) Uani d . C
C07 1 1.0414(2) -0.2220(3) 0.11631(8) 0.0191(5) Uani d . C
C08 1 1.1506(2) -0.2541(4) 0.12767(9) 0.0248(6) Uani d D C
H1 1 0.9096(18) -0.1402(38) 0.0117(7) 0.031(8) Uiso d D H
H4 1 1.1227(17) -0.4268(36) -0.1041(7) 0.025(7) Uiso d D H
H6 1 0.8585(11) -0.1344(36) -0.0680(9) 0.028(8) Uiso d D H
H11 1 1.1413(12) -0.3505(37) 0.0521(10) 0.033(8) Uiso d D H
H01 1 0.8561(23) -0.0826(46) 0.1051(3) 0.040(9) Uiso d D H
H02 1 0.7400(14) 0.0303(46) 0.1641(12) 0.051(11) Uiso d D H
H04 1 0.9463(24) -0.1411(47) 0.2648(3) 0.041(9) Uiso d D H
H05 1 1.0664(12) -0.2343(45) 0.2061(12) 0.049(10) Uiso d D H
H081 1 1.1997(19) -0.1658(36) 0.1078(9) 0.037(9) Uiso d D H
H082 1 1.1681(21) -0.2375(40) 0.1634(2) 0.026(8) Uiso d D H

loop_
_atom_type_symbol
_atom_type_description
_atom_type_scat_dispersion_real
_atom_type_scat_dispersion_imag
_atom_type_scat_source
C C 0.0033 0.0016 'International Tables Vol C Tables 4.2.6.8 and 6.1.1.4'
H H 0.0000 0.0000 'International Tables Vol C Tables 4.2.6.8 and 6.1.1.4'
N N 0.0061 0.0033 'International Tables Vol C Tables 4.2.6.8 and 6.1.1.4'
O O 0.0106 0.0060 'International Tables Vol C Tables 4.2.6.8 and 6.1.1.4'
F F 0.0171 0.0103 'International Tables Vol C Tables 4.2.6.8 and 6.1.1.4'
Br Br -0.2901 2.4595 'International Tables Vol C Tables 4.2.6.8 and 6.1.1.4'

loop_
_geom_angle_atom_site_label_1
_geom_angle_atom_site_label_2
_geom_angle_atom_site_label_3
_geom_angle
_geom_angle_publ_flag
C2 N1 N2 119.3(2) yes
C2 N1 H11 118.3(18) ?
N2 N1 H11 121.5(17) ?
C07 N2 N1 116.3(2) yes
O31 N3 O32 122.0(2) ?
O31 N3 C3 118.8(2) ?
O32 N3 C3 119.2(2) ?
O51 N5 O52 124.6(2) ?
O51 N5 C5 117.5(2) ?
O52 N5 C5 117.9(2) ?
C6 C1 C2 121.3(2) ?
C6 C1 H1 119.7(16) ?
C2 C1 H1 119.0(16) ?
N1 C2 C1 120.5(2) ?
N1 C2 C3 122.6(2) ?
C1 C2 C3 116.9(2) ?
C4 C3 C2 121.7(2) ?
C4 C3 N3 116.2(2) ?
C2 C3 N3 122.0(2) ?
C5 C4 C3 118.9(2) ?
C5 C4 H4 121.6(15) ?
C3 C4 H4 119.5(15) ?
C4 C5 C6 121.8(2) ?
C4 C5 N5 118.8(2) ?
C6 C5 N5 119.4(2) ?
C1 C6 C5 119.4(2) ?
C1 C6 H6 121.8(16) ?
C5 C6 H6 118.8(16) ?
C02 C01 C06 121.1(2) ?
C02 C01 H01 119.4(18) ?
C06 C01 H01 119.4(18) ?
C03 C02 C01 119.2(3) ?
C03 C02 H02 119.(2) ?
C01 C02 H02 122.(2) ?
C04 C03 C02 121.3(2) ?
C04 C03 Br 119.0(2) ?
C02 C03 Br 119.7(2) ?
C03 C04 C05 119.3(2) ?
C03 C04 H04 121.2(18) ?
C05 C04 H04 119.5(18) ?
C04 C05 C06 120.9(3) ?
C04 C05 H05 121.(2) ?
C06 C05 H05 118.(2) ?
C01 C06 C05 118.2(2) ?
C01 C06 C07 120.4(2) ?
C05 C06 C07 121.4(2) ?
N2 C07 C06 117.2(2) yes
N2 C07 C08 122.4(2) yes
C06 C07 C08 120.3(2) yes
F C08 C07 109.3(2) yes
F C08 H081 104.0(17) ?
C07 C08 H081 111.1(17) ?
F C08 H082 108.7(16) ?
C07 C08 H082 113.9(15) ?
H081 C08 H082 109.(2) ?

loop_
_geom_bond_atom_site_label_1
_geom_bond_atom_site_label_2
_geom_bond_distance
_geom_bond_publ_flag
Br C03 1.901(3) ?
F C08 1.414(3) yes
O31 N3 1.231(3) ?
O32 N3 1.239(3) ?
O51 N5 1.230(3) ?
O52 N5 1.233(3) ?
N1 C2 1.361(3) yes
N1 N2 1.378(3) yes
N1 H11 1.0298(10) ?
N2 C07 1.295(3) yes
N3 C3 1.453(3) ?
N5 C5 1.467(3) ?
C1 C6 1.375(4) ?
C1 C2 1.421(3) ?
C1 H1 1.0798(10) ?
C2 C3 1.424(3) ?
C3 C4 1.389(4) ?
C4 C5 1.371(4) ?
C4 H4 1.0798(10) ?
C5 C6 1.400(3) ?
C6 H6 1.0798(10) ?
C01 C02 1.391(4) ?
C01 C06 1.402(4) ?
C01 H01 1.0799(10) ?
C02 C03 1.388(4) ?
C02 H02 1.0799(10) ?
C03 C04 1.382(4) ?
C04 C05 1.392(4) ?
C04 H04 1.0799(10) ?
C05 C06 1.406(3) ?
C05 H05 1.0798(11) ?
C06 C07 1.480(3) yes
C07 C08 1.516(3) yes
C08 H081 1.0999(10) ?
C08 H082 1.0998(10) ?

loop_
_geom_torsion_atom_site_label_1
_geom_torsion_atom_site_label_2
_geom_torsion_atom_site_label_3
_geom_torsion_atom_site_label_4
_geom_torsion
_geom_torsion_publ_flag
O31 N3 C3 C2 172.1(2) yes
N3 C3 C2 N1 3.7(4) yes
C3 C2 N1 N2 -169.0(2) yes
C2 N1 N2 C07 -173.9(2) yes
N1 N2 C07 C06 -179.7(2) yes
N2 C07 C06 C01 -13.9(4) yes
O51 N5 C5 C4 5.4(4) yes
F C08 C07 N2 -58.7(3) yes

loop_
_cod_related_entry_id
_cod_related_entry_database
_cod_related_entry_code
1 ChemSpider 21186576
